data_1006164
loop_
_publ_author_name
'Suarez, M'
'Barcina, L M'
'Llavona, R'
'Rodriguez, J'
'Salvado, M A'
'Pertierra, P'
'Garcia-Granda, S'

_publ_section_title
;
Synthesis, crystal structure and intercalation behaviour of hafnium
phosphate dihydrogenphosphate dihydrate
;
_journal_coden_ASTM JCDTBI
_journal_name_full
;
Journal of the Chemical Society. Dalton Transactions, Inorganic
Chemistry (1972-)
;
_journal_page_first 99
_journal_page_last 102
_journal_volume 1998
_journal_year 1998
_chemical_formula_structural 'Hf (P O4) (H2 P O4) (H2 O)2'
_chemical_formula_sum 'H6 Hf O10 P2'
_chemical_name_systematic
;
Hafnium phosphate(V) dihydrogenphosphate(V) dihydrate
;
_space_group_IT_number 4
_symmetry_cell_setting monoclinic
_symmetry_Int_Tables_number 4
_symmetry_space_group_name_Hall 'P 2yb'
_symmetry_space_group_name_H-M 'P 1 21 1'
_cell_angle_alpha 90
_cell_angle_beta 98.594(5)
_cell_angle_gamma 90
_cell_formula_units_Z 2
_cell_length_a 5.3499(3)
_cell_length_b 6.5949(4)
_cell_length_c 12.3939(8)
_cell_volume 432.4
_refine_ls_R_factor_all 0.031
_cod_database_code 1006164

loop_
_symmetry_equiv_pos_as_xyz
x,y,z
-x,1/2+y,-z

loop_
_atom_site_label
_atom_site_type_symbol
_atom_site_symmetry_multiplicity
_atom_site_Wyckoff_symbol
_atom_site_fract_x
_atom_site_fract_y
_atom_site_fract_z
_atom_site_occupancy
_atom_site_attached_hydrogens
_atom_site_calc_flag
Hf1 Hf4+ 2 a 0.8026(4) 0.25 0.1258(2) 1. 0 d
P1 P5+ 2 a 0.244(1) 0.240(1) 0.9395(5) 1. 0 d
P2 P5+ 2 a 0.370(1) 0.187(1) 0.3089(5) 1. 0 d
O1 O2- 2 a 0.054(3) 0.216(5) 0.018(1) 1. 0 d
O2 O2- 2 a 0.201(9) 0.059(4) 0.863(3) 1. 0 d
O3 O2- 2 a 0.21(1) 0.434(3) 0.873(3) 1. 0 d
O4 O2- 2 a 0.520(2) 0.228(7) 0.993(1) 1. 0 d
O5 O2- 2 a 0.089(2) 0.225(7) 0.258(1) 1. 0 d
O6 O2- 2 a 0.543(4) 0.255(7) 0.227(1) 1. 0 d
O7 O2- 2 a 0.368(5) 0.952(1) 0.315(2) 1. 1 d
O8 O2- 2 a 0.398(4) 0.318(3) 0.4127(9) 1. 1 d
O9 O2- 2 a 0.185(3) 0.190(3) 0.641(1) 1. 2 d
O10 O2- 2 a 0.123(4) 0.524(3) 0.539(2) 1. 2 d

loop_
_atom_type_symbol
_atom_type_oxidation_number
Hf4+ 4.000
P5+ 5.000
O2- -2.000
H1+ 1.000
